data_7010827
loop_
_publ_author_name
'Bond, Andrew D.'
'Jones, William'

_publ_section_title
;
 Divalent complexes of 3-hydroxy-4-methyl-2(3H)-thiazolethione with Co--Zn:
 synthesis, X-ray crystal structures and the structure-directing influence
 of C--H&#x22EF;S interactions
;
_journal_coden_ASTM JCSDAA
_journal_issue 20
_journal_name_full 'Journal of the Chemical Society, Dalton Transactions'
_journal_page_first 3045
_journal_page_last 3051
_journal_paper_doi 10.1039/b104203n
_journal_year 2001
_chemical_formula_moiety '(C4 H4 N O S2)2 Cu'
_chemical_formula_sum 'C8 H8 Cu N2 O2 S4'
_chemical_formula_weight 355.94
_chemical_name_common Cu(MTT)2
_chemical_name_systematic
; 
bis(3-hydroxy-4-methyl-2(3H)-thiazolethiolato-S,O)copper(II) 
;
_space_group_IT_number 14
_symmetry_cell_setting monoclinic
_symmetry_space_group_name_Hall '-P 2yn'
_symmetry_space_group_name_H-M 'P 1 21/n 1'
_audit_creation_method 'GSAS plus manual editing'
_cell_angle_alpha 90.0
_cell_angle_beta 97.010(7)
_cell_angle_gamma 90.0
_cell_formula_units_Z 2
_cell_length_a 4.0859(2)
_cell_length_b 12.7571(8)
_cell_length_c 11.9876(7)
_cell_measurement_temperature 298(2)
_cell_volume 620.17(6)
_computing_cell_refinement GSAS
_computing_data_collection 'Stoe WinXpow'
_computing_molecular_graphics GSAS
_computing_publication_material GSAS
_computing_structure_refinement GSAS
_computing_structure_solution Cerius2
_diffrn_ambient_temperature 298(2)
_diffrn_detector PSD
_diffrn_measurement_device_type 'Stoe STADI-P'
_diffrn_radiation_monochromator Ge(111)
_diffrn_radiation_polarisn_ratio 0.5
_diffrn_radiation_type Cu-Ka
_diffrn_radiation_wavelength 1.5406
_pd_meas_2theta_range_inc 0.01
_pd_meas_2theta_range_max 64.99
_pd_meas_2theta_range_min 8.01
_pd_meas_number_of_points 5699
_pd_proc_2theta_range_inc 0.01
_pd_proc_2theta_range_max 64.99
_pd_proc_2theta_range_min 8.01
_pd_proc_ls_background_function 'linear interpolation (10 terms)'
_pd_proc_ls_pref_orient_corr none
_pd_proc_ls_profile_function 'pseudo-voigt (Thompson et al.)'
_pd_proc_ls_prof_R_factor 0.044
_pd_proc_ls_prof_wR_expected 0.021
_pd_proc_ls_prof_wR_factor 0.057
_pd_proc_number_of_points 5699
_refine_ls_goodness_of_fit_all 2.76
_refine_ls_number_parameters 22
_cod_data_source_file b104203n.txt
_cod_data_source_block 2
_cod_original_cell_volume 620.2(1)
_cod_original_sg_symbol_H-M P2(1)/n
_cod_original_formula_sum 'C8 H8 Cu1 N2 O2 S4'
_cod_database_code 7010827

loop_
_symmetry_equiv_pos_as_xyz
+x,+y,+z
1/2-x,+y+1/2,-z+1/2
-x,-y,-z
-1/2+x,-y-1/2,+z-1/2

loop_
_atom_site_label
_atom_site_type_symbol
_atom_site_fract_x
_atom_site_fract_y
_atom_site_fract_z
_atom_site_occupancy
_atom_site_thermal_displace_type
_atom_site_U_iso_or_equiv
CU1 CU 0.5000(0) 0.5000(0) 0.5000(0) 0.5 Uiso 0.0269(11)
S1 S 0.6726(5) 0.4548(1) 0.6978(1) 1.0 Uiso 0.0269(11)
S2 S 1.1000(6) 0.6077(2) 0.8453(1) 1.0 Uiso 0.0269(11)
O1 O 0.8143(6) 0.6245(1) 0.5307(1) 1.0 Uiso 0.0269(11)
N1 N 0.9386(5) 0.6375(1) 0.6395(1) 1.0 Uiso 0.0269(11)
C1 C 0.8922(5) 0.5676(1) 0.7194(1) 1.0 Uiso 0.0269(11)
C2 C 1.2427(5) 0.7185(2) 0.7844(2) 1.0 Uiso 0.0269(11)
H2 H 1.3804(5) 0.7695(2) 0.8241(2) 1.0 Uiso 0.0269(11)
C3 C 1.1364(6) 0.7238(2) 0.6746(2) 1.0 Uiso 0.0269(11)
C4 C 1.2050(9) 0.8050(2) 0.5916(2) 1.0 Uiso 0.0269(11)
H4A H 1.3725(9) 0.8536(2) 0.6267(2) 1.0 Uiso 0.0269(11)
H4B H 1.2857(9) 0.7712(1) 0.5268(2) 1.0 Uiso 0.0269(11)
H4C H 1.0019(8) 0.8436(2) 0.5667(2) 1.0 Uiso 0.0269(11)

loop_
_atom_type_symbol
_atom_type_number_in_cell
CU 2.0
S 8.0
O 4.0
N 4.0
C 16.0
H 16.0
